data_4513945
loop_
_publ_author_name
'Metters, Owen J.'
'Flynn, Stephanie R.'
'Dowds, Christiana K.'
'Sparkes, Hazel A.'
'Manners, Ian'
'Wass, Duncan F.'

_publ_section_title
;
 Catalytic Dehydrocoupling of Amine--Boranes using Cationic
 Zirconium(IV)--Phosphine Frustrated Lewis Pairs
;
_journal_issue 10
_journal_name_full 'ACS Catalysis'
_journal_page_first 6601
_journal_paper_doi 10.1021/acscatal.6b02211
_journal_volume 6
_journal_year 2016
_chemical_formula_moiety 'C36 H51 N2 O Zr, B C24 F20'
_chemical_formula_sum 'C60 H51 B F20 N2 O Zr'
_chemical_formula_weight 1298.05
_chemical_name_systematic
;
 ?
;
_space_group_crystal_system orthorhombic
_space_group_IT_number 29
_space_group_name_Hall 'P 2c -2ac'
_space_group_name_H-M_alt 'P c a 21'
_symmetry_space_group_name_Hall 'P 2c -2ac'
_symmetry_space_group_name_H-M 'P c a 21'
_atom_sites_solution_hydrogens mixed
_atom_sites_solution_primary direct
_audit_creation_date 2016-06-03
_audit_creation_method
;
Olex2 1.2
(compiled 2016.02.19 svn.r3266 for OlexSys, GUI svn.r5155)
;
_cell_angle_alpha 90
_cell_angle_beta 90
_cell_angle_gamma 90
_cell_formula_units_Z 4
_cell_length_a 17.1305(6)
_cell_length_b 10.7085(4)
_cell_length_c 29.9187(10)
_cell_measurement_reflns_used 9879
_cell_measurement_temperature 100
_cell_measurement_theta_max 24.85
_cell_measurement_theta_min 2.34
_cell_volume 5488.3(3)
_computing_cell_refinement 'SAINT v8.34A (Bruker, 2013)'
_computing_data_reduction 'SAINT v8.34A (Bruker, 2013)'
_computing_molecular_graphics 'Olex2 (Dolomanov et al., 2009)'
_computing_publication_material 'Olex2 (Dolomanov et al., 2009)'
_computing_structure_refinement 'XL (Sheldrick, 2008)'
_computing_structure_solution 'ShelXS (Sheldrick, 2008)'
_diffrn_ambient_temperature 100.0
_diffrn_detector 'Bruker area detector'
_diffrn_detector_type 'CCD area detector'
_diffrn_measured_fraction_theta_full 1.000
_diffrn_measured_fraction_theta_max 0.998
_diffrn_measurement_device 'Bruker Apex II kappa CCD area detector'
_diffrn_measurement_device_type 'Bruker Apex II kappa CCD area detector'
_diffrn_measurement_method '\f and \w scans'
_diffrn_radiation_monochromator graphite
_diffrn_radiation_type MoK\a
_diffrn_radiation_wavelength 0.71073
_diffrn_reflns_av_R_equivalents 0.0745
_diffrn_reflns_av_unetI/netI 0.0490
_diffrn_reflns_Laue_measured_fraction_full 1.000
_diffrn_reflns_Laue_measured_fraction_max 0.998
_diffrn_reflns_limit_h_max 22
_diffrn_reflns_limit_h_min -22
_diffrn_reflns_limit_k_max 14
_diffrn_reflns_limit_k_min -14
_diffrn_reflns_limit_l_max 39
_diffrn_reflns_limit_l_min -39
_diffrn_reflns_number 95934
_diffrn_reflns_point_group_measured_fraction_full 1.000
_diffrn_reflns_point_group_measured_fraction_max 0.998
_diffrn_reflns_theta_full 25.242
_diffrn_reflns_theta_max 27.962
_diffrn_reflns_theta_min 1.361
_diffrn_source 'fine-focus sealed tube'
_diffrn_standards_number 0
_exptl_absorpt_coefficient_mu 0.313
_exptl_absorpt_correction_T_max 0.7456
_exptl_absorpt_correction_T_min 0.6014
_exptl_absorpt_correction_type multi-scan
_exptl_absorpt_process_details
;
SADABS-2014/5 (Bruker,2014/5) was used for absorption correction.
wR2(int) was 0.0783 before and 0.0655 after correction.
The Ratio of minimum to maximum transmission is 0.8066.
The \l/2 correction factor is 0.00150.
;
_exptl_crystal_colour 'clear yellow'
_exptl_crystal_colour_lustre clear
_exptl_crystal_colour_primary yellow
_exptl_crystal_density_diffrn 1.571
_exptl_crystal_description plate
_exptl_crystal_F_000 2632
_exptl_crystal_size_max 0.413
_exptl_crystal_size_mid 0.277
_exptl_crystal_size_min 0.068
_refine_diff_density_max 0.271
_refine_diff_density_min -0.633
_refine_diff_density_rms 0.056
_refine_ls_abs_structure_details
;
 Flack x determined using 4746 quotients [(I+)-(I-)]/[(I+)+(I-)]
 (Parsons and Flack (2004), Acta Cryst. A60, s61).
;
_refine_ls_abs_structure_Flack -0.002(14)
_refine_ls_extinction_method none
_refine_ls_goodness_of_fit_ref 1.018
_refine_ls_hydrogen_treatment constr
_refine_ls_matrix_type full
_refine_ls_number_parameters 766
_refine_ls_number_reflns 13181
_refine_ls_number_restraints 1
_refine_ls_restrained_S_all 1.018
_refine_ls_R_factor_all 0.0517
_refine_ls_R_factor_gt 0.0371
_refine_ls_shift/su_max 0.001
_refine_ls_shift/su_mean 0.000
_refine_ls_structure_factor_coef Fsqd
_refine_ls_weighting_details 'w=1/[\s^2^(Fo^2^)+(0.0288P)^2^+3.2863P] where P=(Fo^2^+2Fc^2^)/3'
_refine_ls_weighting_scheme calc
_refine_ls_wR_factor_gt 0.0744
_refine_ls_wR_factor_ref 0.0800
_reflns_Friedel_coverage 0.961
_reflns_Friedel_fraction_full 1.000
_reflns_Friedel_fraction_max 0.997
_reflns_number_gt 11162
_reflns_number_total 13181
_reflns_threshold_expression 'I > 2\s(I)'
_cod_data_source_file cs6b02211_si_002.cif
_cod_data_source_block S1
_cod_depositor_comments 'Adding full bibliography for 4513943--4513945.cif.'
_cod_database_code 4513945
_shelxl_version_number 2013-4
_shelx_space_group_comment
;
The symmetry employed for this shelxl refinement is uniquely defined
by the following loop, which should always be used as a source of
symmetry information in preference to the above space-group names.
They are only intended as comments.
;
_olex2_refinement_description
;
1. Fixed Uiso
 At 1.2 times of:
  All C(H) groups
 At 1.5 times of:
  All C(H,H,H) groups
2.a Riding coordinates:
 C7(H7A,H7B,H7C), C8(H8A,H8B,H8C), C9(H9A,H9B,H9C), C10(H10A,H10B,H10C),
 C16(H16A,H16B,H16C), C17(H17A,H17B,H17C), C19(H19A,H19B,H19C), C20(H20A,H20B,
 H20C), C27(H27A,H27B,H27C), C28(H28A,H28B,H28C), C29(H29A,H29B,H29C), C35(H35A,
 H35B,H35C), C36(H36A,H36B,H36C)
2.b Aromatic/amide H refined with riding coordinates:
 C23(H23), C25(H25), C30(H30), C31(H31), C33(H33), C34(H34)
2.c Idealised Me refined with riding coordinates:
 C6(H6A,H6B,H6C), C18(H18A,H18B,H18C)
;
_olex2_submission_special_instructions 'No special instructions were received'

loop_
_space_group_symop_operation_xyz
'x, y, z'
'-x, -y, z+1/2'
'-x+1/2, y, z+1/2'
'x+1/2, -y, z'

loop_
_atom_site_label
_atom_site_type_symbol
_atom_site_fract_x
_atom_site_fract_y
_atom_site_fract_z
_atom_site_U_iso_or_equiv
_atom_site_adp_type
_atom_site_occupancy
_atom_site_site_symmetry_order
_atom_site_calc_flag
_atom_site_refinement_flags_posn
C1 C 0.5447(2) 0.5455(4) 0.39394(14) 0.0202(8) Uani 1 1 d .
C2 C 0.47695(19) 0.6045(3) 0.41199(17) 0.0202(7) Uani 1 1 d .
C3 C 0.4920(2) 0.6301(4) 0.45782(14) 0.0207(8) Uani 1 1 d .
C4 C 0.5695(2) 0.5922(4) 0.46753(13) 0.0222(9) Uani 1 1 d .
C5 C 0.6015(2) 0.5407(4) 0.42792(13) 0.0196(8) Uani 1 1 d .
C6 C 0.5513(3) 0.4817(4) 0.34966(14) 0.0251(9) Uani 1 1 d .
H6A H 0.5558 0.3913 0.3542 0.038 Uiso 1 1 calc R
H6B H 0.5978 0.5123 0.3340 0.038 Uiso 1 1 calc R
H6C H 0.5048 0.4996 0.3317 0.038 Uiso 1 1 calc R
C7 C 0.3984(2) 0.6142(4) 0.38978(15) 0.0271(10) Uani 1 1 d .
H7A H 0.4022 0.5839 0.3589 0.041 Uiso 1 1 d R
H7B H 0.3813 0.7015 0.3897 0.041 Uiso 1 1 d R
H7C H 0.3604 0.5634 0.4062 0.041 Uiso 1 1 d R
C8 C 0.4315(3) 0.6546(4) 0.49323(16) 0.0324(11) Uani 1 1 d .
H8A H 0.3846 0.6901 0.4794 0.049 Uiso 1 1 d R
H8B H 0.4524 0.7137 0.5152 0.049 Uiso 1 1 d R
H8C H 0.4180 0.5761 0.5082 0.049 Uiso 1 1 d R
C9 C 0.6044(3) 0.5818(4) 0.51381(15) 0.0319(11) Uani 1 1 d .
H9A H 0.5892 0.6546 0.5316 0.048 Uiso 1 1 d R
H9B H 0.6614 0.5782 0.5115 0.048 Uiso 1 1 d R
H9C H 0.5852 0.5056 0.5283 0.048 Uiso 1 1 d R
C10 C 0.6794(2) 0.4754(4) 0.42414(15) 0.0263(10) Uani 1 1 d .
H10A H 0.6732 0.3871 0.4319 0.040 Uiso 1 1 d R
H10B H 0.7168 0.5145 0.4446 0.040 Uiso 1 1 d R
H10C H 0.6987 0.4824 0.3934 0.040 Uiso 1 1 d R
C11 C 0.4774(2) 0.9356(4) 0.43107(14) 0.0184(8) Uani 1 1 d .
C12 C 0.5026(2) 0.9645(4) 0.38756(13) 0.0183(8) Uani 1 1 d .
C13 C 0.5821(2) 1.0028(4) 0.38993(15) 0.0206(9) Uani 1 1 d .
C14 C 0.6049(3) 1.0001(4) 0.43533(15) 0.0213(9) Uani 1 1 d .
C15 C 0.5408(2) 0.9537(4) 0.46106(13) 0.0196(8) Uani 1 1 d .
C16 C 0.3929(2) 0.9262(4) 0.44436(17) 0.0280(10) Uani 1 1 d .
H16A H 0.3680 1.0082 0.4412 0.042 Uiso 1 1 d R
H16B H 0.3892 0.8987 0.4755 0.042 Uiso 1 1 d R
H16C H 0.3664 0.8657 0.4250 0.042 Uiso 1 1 d R
C17 C 0.4500(3) 0.9782(4) 0.34768(15) 0.0280(10) Uani 1 1 d .
H17A H 0.4092 0.9140 0.3487 0.042 Uiso 1 1 d R
H17B H 0.4806 0.9683 0.3202 0.042 Uiso 1 1 d R
H17C H 0.4258 1.0611 0.3480 0.042 Uiso 1 1 d R
C18 C 0.6286(3) 1.0565(4) 0.35225(16) 0.0310(10) Uani 1 1 d .
H18A H 0.6082 1.0251 0.3238 0.046 Uiso 1 1 calc R
H18B H 0.6834 1.0319 0.3554 0.046 Uiso 1 1 calc R
H18C H 0.6246 1.1478 0.3528 0.046 Uiso 1 1 calc R
C19 C 0.6809(3) 1.0530(4) 0.45224(18) 0.0318(11) Uani 1 1 d .
H19A H 0.7239 0.9977 0.4436 0.048 Uiso 1 1 d R
H19B H 0.6790 1.0597 0.4849 0.048 Uiso 1 1 d R
H19C H 0.6892 1.1360 0.4393 0.048 Uiso 1 1 d R
C20 C 0.5348(3) 0.9526(4) 0.51107(14) 0.0291(10) Uani 1 1 d .
H20A H 0.4854 0.9909 0.5202 0.044 Uiso 1 1 d R
H20B H 0.5784 1.0000 0.5239 0.044 Uiso 1 1 d R
H20C H 0.5368 0.8663 0.5219 0.044 Uiso 1 1 d R
C21 C 0.7725(2) 0.7561(4) 0.43976(15) 0.0217(9) Uani 1 1 d .
C22 C 0.7859(2) 0.7743(4) 0.48551(15) 0.0231(8) Uani 1 1 d .
C23 C 0.8616(3) 0.7616(4) 0.50226(16) 0.0290(10) Uani 1 1 d .
H23 H 0.8699 0.7743 0.5333 0.035 Uiso 1 1 calc R
C24 C 0.9250(3) 0.7314(4) 0.47580(18) 0.0319(10) Uani 1 1 d .
C25 C 0.9100(3) 0.7137(4) 0.43010(16) 0.0316(10) Uani 1 1 d .
H25 H 0.9524 0.6946 0.4108 0.038 Uiso 1 1 calc R
C26 C 0.8364(2) 0.7230(3) 0.4122(2) 0.0251(7) Uani 1 1 d .
C27 C 0.7229(3) 0.8132(4) 0.51772(15) 0.0278(10) Uani 1 1 d .
H27A H 0.7338 0.8977 0.5286 0.042 Uiso 1 1 d R
H27B H 0.7218 0.7551 0.5430 0.042 Uiso 1 1 d R
H27C H 0.6723 0.8121 0.5025 0.042 Uiso 1 1 d R
C28 C 1.0066(3) 0.7191(5) 0.4938(2) 0.0437(14) Uani 1 1 d .
H28A H 1.0369 0.7935 0.4859 0.066 Uiso 1 1 d R
H28B H 1.0315 0.6449 0.4810 0.066 Uiso 1 1 d R
H28C H 1.0047 0.7110 0.5265 0.066 Uiso 1 1 d R
C29 C 0.8287(3) 0.7010(4) 0.36226(16) 0.0311(11) Uani 1 1 d .
H29A H 0.7847 0.6447 0.3566 0.047 Uiso 1 1 d R
H29B H 0.8768 0.6634 0.3508 0.047 Uiso 1 1 d R
H29C H 0.8194 0.7809 0.3471 0.047 Uiso 1 1 d R
C30 C 0.6620(2) 0.7759(4) 0.31916(14) 0.0235(9) Uani 1 1 d .
H30 H 0.7025 0.7929 0.3400 0.028 Uiso 1 1 calc R
C31 C 0.6827(3) 0.7683(4) 0.27531(14) 0.0257(9) Uani 1 1 d .
H31 H 0.7359 0.7756 0.2669 0.031 Uiso 1 1 calc R
C32 C 0.6255(3) 0.7496(3) 0.24254(14) 0.0222(9) Uani 1 1 d .
C33 C 0.5487(2) 0.7333(4) 0.25944(14) 0.0222(8) Uani 1 1 d .
H33 H 0.5069 0.7179 0.2393 0.027 Uiso 1 1 calc R
C34 C 0.5342(2) 0.7395(4) 0.30385(14) 0.0211(8) Uani 1 1 d .
H34 H 0.4819 0.7277 0.3135 0.025 Uiso 1 1 calc R
C35 C 0.7237(3) 0.7538(5) 0.18339(16) 0.0361(12) Uani 1 1 d .
H35A H 0.7444 0.8374 0.1894 0.054 Uiso 1 1 d R
H35B H 0.7259 0.7371 0.1512 0.054 Uiso 1 1 d R
H35C H 0.7550 0.6916 0.1994 0.054 Uiso 1 1 d R
C36 C 0.5834(3) 0.7563(5) 0.16380(15) 0.0333(11) Uani 1 1 d .
H36A H 0.5315 0.7556 0.1776 0.050 Uiso 1 1 d R
H36B H 0.5882 0.6854 0.1433 0.050 Uiso 1 1 d R
H36C H 0.5905 0.8344 0.1472 0.050 Uiso 1 1 d R
N1 N 0.5893(2) 0.7615(3) 0.33578(11) 0.0184(7) Uani 1 1 d .
N2 N 0.6429(2) 0.7469(3) 0.19853(12) 0.0270(8) Uani 1 1 d .
O1 O 0.69911(15) 0.7690(3) 0.42211(9) 0.0204(6) Uani 1 1 d .
Zr1 Zr 0.58348(2) 0.77224(3) 0.41230(2) 0.01514(7) Uani 1 1 d .
B102 B 0.4392(3) 0.7373(4) 0.67804(15) 0.0179(9) Uani 1 1 d .
C37 C 0.4998(2) 0.6185(4) 0.68246(13) 0.0184(8) Uani 1 1 d .
C38 C 0.5445(2) 0.6061(4) 0.72093(14) 0.0212(8) Uani 1 1 d .
C39 C 0.6037(2) 0.5207(4) 0.72669(15) 0.0243(9) Uani 1 1 d .
C40 C 0.6222(2) 0.4413(4) 0.69246(16) 0.0255(9) Uani 1 1 d .
C41 C 0.5802(2) 0.4477(4) 0.65340(15) 0.0235(9) Uani 1 1 d .
C42 C 0.5214(2) 0.5349(4) 0.64912(14) 0.0205(8) Uani 1 1 d .
C43 C 0.5018(2) 0.8549(4) 0.67490(12) 0.0182(8) Uani 1 1 d .
C44 C 0.5196(2) 0.9409(4) 0.70812(13) 0.0202(8) Uani 1 1 d .
C45 C 0.5788(2) 1.0278(4) 0.70505(14) 0.0219(9) Uani 1 1 d .
C46 C 0.6248(2) 1.0319(4) 0.66761(15) 0.0232(9) Uani 1 1 d .
C47 C 0.6110(2) 0.9483(4) 0.63361(14) 0.0227(9) Uani 1 1 d .
C48 C 0.5510(2) 0.8635(4) 0.63800(13) 0.0190(8) Uani 1 1 d .
C49 C 0.3797(2) 0.7279(4) 0.63458(13) 0.0174(8) Uani 1 1 d .
C50 C 0.3341(3) 0.6213(4) 0.62906(14) 0.0189(9) Uani 1 1 d .
C51 C 0.2789(2) 0.6049(4) 0.59591(14) 0.0236(9) Uani 1 1 d .
C52 C 0.2649(2) 0.7010(4) 0.56633(14) 0.0243(9) Uani 1 1 d .
C53 C 0.3073(2) 0.8095(4) 0.57061(14) 0.0217(9) Uani 1 1 d .
C54 C 0.3625(2) 0.8212(4) 0.60382(13) 0.0190(8) Uani 1 1 d .
C55 C 0.3759(2) 0.7487(4) 0.71927(13) 0.0177(8) Uani 1 1 d .
C56 C 0.3546(2) 0.6541(4) 0.74868(13) 0.0195(8) Uani 1 1 d .
C57 C 0.2958(2) 0.6652(4) 0.78011(14) 0.0212(9) Uani 1 1 d .
C58 C 0.2557(2) 0.7764(4) 0.78373(14) 0.0228(8) Uani 1 1 d .
C59 C 0.2738(2) 0.8735(4) 0.75566(14) 0.0203(8) Uani 1 1 d .
C60 C 0.3321(2) 0.8572(4) 0.72435(13) 0.0186(8) Uani 1 1 d .
F1 F 0.53134(14) 0.6848(2) 0.75604(8) 0.0264(5) Uani 1 1 d .
F2 F 0.64349(16) 0.5155(3) 0.76561(9) 0.0365(7) Uani 1 1 d .
F2AA F 0.40077(14) 0.9318(2) 0.60515(9) 0.0248(5) Uani 1 1 d .
F3 F 0.68064(16) 0.3583(3) 0.69717(10) 0.0373(7) Uani 1 1 d .
F4 F 0.59629(15) 0.3683(2) 0.61967(9) 0.0314(6) Uani 1 1 d .
F5 F 0.48423(14) 0.5341(2) 0.60919(8) 0.0253(5) Uani 1 1 d .
F6 F 0.47911(14) 0.9431(2) 0.74708(8) 0.0253(5) Uani 1 1 d .
F7 F 0.59234(14) 1.1094(2) 0.73865(9) 0.0295(6) Uani 1 1 d .
F8 F 0.68328(14) 1.1154(2) 0.66382(9) 0.0302(6) Uani 1 1 d .
F9 F 0.65701(15) 0.9497(3) 0.59730(8) 0.0314(6) Uani 1 1 d .
F10 F 0.54186(13) 0.7818(2) 0.60385(8) 0.0231(5) Uani 1 1 d .
F11 F 0.34297(14) 0.5244(2) 0.65762(8) 0.0249(5) Uani 1 1 d .
F12 F 0.23897(15) 0.4973(2) 0.59260(9) 0.0325(6) Uani 1 1 d .
F13 F 0.21219(16) 0.6888(3) 0.53358(9) 0.0353(7) Uani 1 1 d .
F14 F 0.29492(15) 0.9043(2) 0.54194(8) 0.0296(6) Uani 1 1 d .
F15 F 0.38999(14) 0.5416(2) 0.74724(8) 0.0235(5) Uani 1 1 d .
F16 F 0.27679(14) 0.5698(2) 0.80724(8) 0.0272(6) Uani 1 1 d .
F17 F 0.19869(14) 0.7889(3) 0.81464(9) 0.0319(6) Uani 1 1 d .
F18 F 0.23516(14) 0.9826(2) 0.75883(9) 0.0290(6) Uani 1 1 d .
F19 F 0.34534(13) 0.9553(2) 0.69666(9) 0.0236(5) Uani 1 1 d .

loop_
_atom_site_aniso_label
_atom_site_aniso_U_11
_atom_site_aniso_U_22
_atom_site_aniso_U_33
_atom_site_aniso_U_23
_atom_site_aniso_U_13
_atom_site_aniso_U_12
C1 0.0151(19) 0.021(2) 0.024(2) -0.0017(16) 0.0014(16) -0.0012(16)
C2 0.0150(16) 0.0197(17) 0.0258(19) 0.005(2) 0.003(2) -0.0012(13)
C3 0.024(2) 0.0154(19) 0.023(2) 0.0020(16) 0.0053(17) -0.0026(16)
C4 0.028(2) 0.020(2) 0.019(2) 0.0005(16) 0.0019(17) -0.0030(17)
C5 0.019(2) 0.019(2) 0.021(2) 0.0000(15) 0.0028(15) -0.0013(15)
C6 0.031(2) 0.021(2) 0.024(2) -0.0053(17) 0.0034(18) -0.0009(18)
C7 0.019(2) 0.027(2) 0.035(3) 0.0005(18) -0.0004(18) -0.0024(17)
C8 0.035(3) 0.027(2) 0.035(3) 0.0038(19) 0.015(2) -0.0008(19)
C9 0.047(3) 0.023(2) 0.025(2) 0.0040(18) -0.004(2) -0.001(2)
C10 0.024(2) 0.019(2) 0.036(3) -0.0001(16) -0.0017(17) 0.0025(16)
C11 0.017(2) 0.016(2) 0.023(2) -0.0010(15) 0.0018(16) 0.0014(16)
C12 0.017(2) 0.017(2) 0.020(2) -0.0008(15) -0.0005(16) 0.0020(16)
C13 0.018(2) 0.019(2) 0.025(2) 0.0012(17) 0.0028(17) 0.0010(17)
C14 0.020(2) 0.015(2) 0.029(2) -0.0017(17) -0.0017(18) -0.0002(16)
C15 0.022(2) 0.0167(19) 0.021(2) -0.0006(15) -0.0005(17) 0.0031(16)
C16 0.018(2) 0.023(2) 0.043(3) -0.001(2) 0.0076(19) 0.0018(17)
C17 0.032(2) 0.026(2) 0.026(2) -0.0019(18) -0.0066(19) 0.0057(19)
C18 0.030(2) 0.026(2) 0.038(3) 0.0062(19) 0.013(2) -0.0015(19)
C19 0.024(2) 0.020(2) 0.051(3) -0.004(2) -0.012(2) -0.0031(18)
C20 0.042(3) 0.027(2) 0.019(2) -0.0019(18) -0.0001(19) 0.009(2)
C21 0.0144(18) 0.018(2) 0.032(2) 0.0006(16) -0.0022(16) 0.0009(15)
C22 0.020(2) 0.0157(18) 0.033(2) -0.0005(18) -0.0028(17) 0.0006(16)
C23 0.029(2) 0.022(2) 0.036(3) -0.0003(18) -0.011(2) 0.0015(18)
C24 0.024(2) 0.021(2) 0.051(3) 0.000(2) -0.008(2) 0.0040(18)
C25 0.023(2) 0.027(2) 0.046(3) -0.0066(19) -0.0017(19) 0.0020(18)
C26 0.0187(16) 0.0187(16) 0.038(2) -0.002(2) 0.005(3) 0.0003(15)
C27 0.028(2) 0.031(2) 0.024(2) 0.0004(19) -0.0024(18) -0.0024(19)
C28 0.023(2) 0.032(3) 0.076(4) -0.011(3) -0.016(3) 0.008(2)
C29 0.022(2) 0.033(3) 0.039(3) -0.005(2) 0.0034(19) 0.0044(18)
C30 0.019(2) 0.030(2) 0.022(2) 0.0003(17) 0.0001(16) -0.0020(17)
C31 0.024(2) 0.027(2) 0.026(2) -0.0019(18) 0.0052(17) -0.0035(18)
C32 0.031(2) 0.014(2) 0.021(2) 0.0001(15) 0.0035(17) 0.0028(16)
C33 0.023(2) 0.0192(19) 0.024(2) -0.0017(17) -0.0035(17) 0.0036(17)
C34 0.0182(19) 0.020(2) 0.026(2) -0.0008(16) -0.0008(16) 0.0006(16)
C35 0.039(3) 0.044(3) 0.025(3) -0.004(2) 0.011(2) -0.004(2)
C36 0.042(3) 0.039(3) 0.019(2) -0.0008(18) 0.000(2) -0.002(2)
N1 0.0198(16) 0.0158(15) 0.0197(17) -0.0009(13) 0.0012(13) -0.0011(13)
N2 0.037(2) 0.026(2) 0.0185(18) -0.0011(14) 0.0041(15) 0.0001(16)
O1 0.0141(12) 0.0218(13) 0.0253(18) -0.0003(11) -0.0010(10) 0.0003(11)
Zr1 0.01263(14) 0.01626(14) 0.01651(15) -0.00020(19) 0.00069(18) -0.00045(13)
B102 0.019(2) 0.020(2) 0.015(2) -0.0011(17) 0.0004(16) 0.0022(18)
C37 0.019(2) 0.019(2) 0.018(2) 0.0026(16) -0.0026(15) -0.0016(15)
C38 0.020(2) 0.024(2) 0.020(2) -0.0015(16) -0.0021(16) 0.0029(17)
C39 0.018(2) 0.031(2) 0.024(2) 0.0043(18) -0.0078(16) 0.0015(17)
C40 0.016(2) 0.023(2) 0.038(3) 0.0040(18) -0.0040(19) 0.0052(17)
C41 0.021(2) 0.021(2) 0.029(2) -0.0042(17) 0.0031(18) 0.0012(17)
C42 0.019(2) 0.023(2) 0.019(2) -0.0004(16) -0.0031(16) 0.0010(16)
C43 0.016(2) 0.021(2) 0.018(2) 0.0000(15) -0.0015(15) 0.0020(16)
C44 0.0151(19) 0.025(2) 0.020(2) -0.0032(17) 0.0020(16) 0.0027(16)
C45 0.018(2) 0.023(2) 0.024(2) -0.0090(17) -0.0007(17) 0.0016(16)
C46 0.013(2) 0.028(2) 0.029(2) -0.0004(18) -0.0025(17) -0.0022(16)
C47 0.019(2) 0.031(2) 0.017(2) 0.0005(17) 0.0027(16) 0.0030(17)
C48 0.019(2) 0.020(2) 0.017(2) -0.0034(15) -0.0008(16) 0.0003(16)
C49 0.0168(18) 0.0185(18) 0.0169(19) 0.0010(16) 0.0018(14) 0.0018(16)
C50 0.020(2) 0.019(2) 0.018(2) 0.0013(16) -0.0036(16) 0.0025(16)
C51 0.020(2) 0.025(2) 0.027(2) -0.0032(17) -0.0026(17) -0.0018(16)
C52 0.016(2) 0.038(3) 0.020(2) -0.0008(17) -0.0048(16) 0.0000(18)
C53 0.020(2) 0.028(2) 0.017(2) 0.0057(16) 0.0004(16) 0.0056(17)
C54 0.0176(19) 0.0201(19) 0.019(2) 0.0002(16) 0.0006(16) 0.0020(15)
C55 0.0146(18) 0.021(2) 0.0173(19) -0.0020(15) -0.0047(15) 0.0005(15)
C56 0.0168(19) 0.0203(19) 0.021(2) 0.0002(16) -0.0061(16) 0.0031(15)
C57 0.018(2) 0.028(2) 0.018(2) 0.0051(17) -0.0035(16) -0.0064(17)
C58 0.0136(18) 0.034(2) 0.021(2) -0.0062(18) 0.0017(16) -0.0016(17)
C59 0.0154(18) 0.0200(19) 0.025(2) -0.0070(17) 0.0008(16) 0.0019(15)
C60 0.0152(19) 0.021(2) 0.020(2) 0.0027(16) -0.0023(16) -0.0022(15)
F1 0.0264(13) 0.0326(13) 0.0203(12) -0.0031(10) -0.0053(10) 0.0061(11)
F2 0.0324(14) 0.0450(17) 0.0319(15) 0.0019(12) -0.0160(12) 0.0134(12)
F2AA 0.0245(13) 0.0216(13) 0.0283(14) 0.0058(10) -0.0040(11) -0.0010(10)
F3 0.0272(14) 0.0345(16) 0.0502(19) -0.0013(13) -0.0072(13) 0.0169(12)
F4 0.0275(14) 0.0288(14) 0.0378(15) -0.0124(11) -0.0009(11) 0.0081(11)
F5 0.0256(13) 0.0293(13) 0.0209(12) -0.0046(10) -0.0045(10) 0.0041(10)
F6 0.0212(12) 0.0348(14) 0.0199(12) -0.0088(10) 0.0046(10) -0.0020(10)
F7 0.0207(13) 0.0325(14) 0.0354(15) -0.0187(11) 0.0002(11) -0.0026(11)
F8 0.0216(13) 0.0324(14) 0.0364(15) -0.0030(12) 0.0016(11) -0.0096(11)
F9 0.0262(14) 0.0459(16) 0.0222(14) -0.0028(11) 0.0063(11) -0.0086(12)
F10 0.0249(12) 0.0282(13) 0.0164(11) -0.0053(10) 0.0005(9) -0.0022(10)
F11 0.0266(14) 0.0210(12) 0.0270(14) 0.0048(10) -0.0062(11) -0.0035(10)
F12 0.0289(14) 0.0295(14) 0.0392(16) -0.0034(12) -0.0110(12) -0.0077(11)
F13 0.0309(15) 0.0468(17) 0.0283(15) 0.0028(12) -0.0164(12) -0.0024(13)
F14 0.0285(14) 0.0341(14) 0.0262(14) 0.0126(11) -0.0054(11) 0.0055(11)
F15 0.0245(12) 0.0195(12) 0.0265(13) 0.0058(10) -0.0003(10) 0.0042(10)
F16 0.0208(13) 0.0344(14) 0.0266(13) 0.0115(11) -0.0005(10) -0.0064(11)
F17 0.0200(13) 0.0454(16) 0.0304(14) -0.0034(12) 0.0101(11) -0.0016(11)
F18 0.0234(13) 0.0226(12) 0.0409(15) -0.0076(11) 0.0049(11) 0.0040(10)
F19 0.0213(12) 0.0186(11) 0.0311(14) 0.0056(10) 0.0022(10) 0.0019(10)

loop_
_atom_type_symbol
_atom_type_description
_atom_type_scat_dispersion_real
_atom_type_scat_dispersion_imag
_atom_type_scat_source
C C 0.0033 0.0016 'International Tables Vol C Tables 4.2.6.8 and 6.1.1.4'
H H 0.0000 0.0000 'International Tables Vol C Tables 4.2.6.8 and 6.1.1.4'
B B 0.0013 0.0007 'International Tables Vol C Tables 4.2.6.8 and 6.1.1.4'
F F 0.0171 0.0103 'International Tables Vol C Tables 4.2.6.8 and 6.1.1.4'
N N 0.0061 0.0033 'International Tables Vol C Tables 4.2.6.8 and 6.1.1.4'
O O 0.0106 0.0060 'International Tables Vol C Tables 4.2.6.8 and 6.1.1.4'
Zr Zr -2.9673 0.5597 'International Tables Vol C Tables 4.2.6.8 and 6.1.1.4'

loop_
_geom_angle_atom_site_label_1
_geom_angle_atom_site_label_2
_geom_angle_atom_site_label_3
_geom_angle
C2 C1 C6 126.9(4)
C2 C1 Zr1 73.2(2)
C5 C1 C2 107.8(4)
C5 C1 C6 124.8(4)
C5 C1 Zr1 72.7(2)
C6 C1 Zr1 126.9(3)
C1 C2 C7 126.2(4)
C1 C2 Zr1 74.5(2)
C3 C2 C1 107.6(3)
C3 C2 C7 125.1(4)
C3 C2 Zr1 74.5(2)
C7 C2 Zr1 126.2(3)
C2 C3 C8 126.0(4)
C2 C3 Zr1 73.4(2)
C4 C3 C2 108.2(3)
C4 C3 C8 123.4(4)
C4 C3 Zr1 73.0(2)
C8 C3 Zr1 133.5(3)
C3 C4 C9 125.4(4)
C3 C4 Zr1 74.9(2)
C5 C4 C3 107.6(4)
C5 C4 C9 125.7(4)
C5 C4 Zr1 73.5(2)
C9 C4 Zr1 127.7(3)
C1 C5 C4 108.7(4)
C1 C5 C10 125.0(4)
C1 C5 Zr1 75.4(2)
C4 C5 C10 125.8(4)
C4 C5 Zr1 74.1(2)
C10 C5 Zr1 123.0(3)
C1 C6 H6A 109.5
C1 C6 H6B 109.5
C1 C6 H6C 109.5
H6A C6 H6B 109.5
H6A C6 H6C 109.5
H6B C6 H6C 109.5
C2 C7 H7A 109.5
C2 C7 H7B 109.5
C2 C7 H7C 109.5
H7A C7 H7B 109.5
H7A C7 H7C 109.5
H7B C7 H7C 109.5
C3 C8 H8A 109.5
C3 C8 H8B 109.5
C3 C8 H8C 109.5
H8A C8 H8B 109.5
H8A C8 H8C 109.5
H8B C8 H8C 109.5
C4 C9 H9A 109.5
C4 C9 H9B 109.5
C4 C9 H9C 109.5
H9A C9 H9B 109.5
H9A C9 H9C 109.5
H9B C9 H9C 109.5
C5 C10 H10A 109.5
C5 C10 H10B 109.5
C5 C10 H10C 109.5
H10A C10 H10B 109.5
H10A C10 H10C 109.5
H10B C10 H10C 109.5
C12 C11 C15 108.6(3)
C12 C11 C16 123.7(4)
C12 C11 Zr1 74.4(2)
C15 C11 C16 125.3(4)
C15 C11 Zr1 72.1(2)
C16 C11 Zr1 133.5(3)
C11 C12 C13 108.1(4)
C11 C12 C17 124.9(4)
C11 C12 Zr1 74.0(2)
C13 C12 C17 125.8(4)
C13 C12 Zr1 72.7(2)
C17 C12 Zr1 128.7(3)
C12 C13 C18 125.6(4)
C12 C13 Zr1 75.1(2)
C14 C13 C12 107.8(4)
C14 C13 C18 125.8(4)
C14 C13 Zr1 74.1(3)
C18 C13 Zr1 124.3(3)
C13 C14 C15 108.2(4)
C13 C14 C19 123.6(4)
C13 C14 Zr1 73.8(3)
C15 C14 C19 127.8(4)
C15 C14 Zr1 72.8(2)
C19 C14 Zr1 124.9(3)
C11 C15 C14 107.1(4)
C11 C15 C20 125.2(4)
C11 C15 Zr1 75.7(2)
C14 C15 C20 126.3(4)
C14 C15 Zr1 74.6(2)
C20 C15 Zr1 126.0(3)
C11 C16 H16A 109.5
C11 C16 H16B 109.5
C11 C16 H16C 109.5
H16A C16 H16B 109.5
H16A C16 H16C 109.5
H16B C16 H16C 109.5
C12 C17 H17A 109.5
C12 C17 H17B 109.5
C12 C17 H17C 109.5
H17A C17 H17B 109.5
H17A C17 H17C 109.5
H17B C17 H17C 109.4
C13 C18 H18A 109.5
C13 C18 H18B 109.5
C13 C18 H18C 109.5
H18A C18 H18B 109.5
H18A C18 H18C 109.5
H18B C18 H18C 109.5
C14 C19 H19A 109.5
C14 C19 H19B 109.5
C14 C19 H19C 109.5
H19A C19 H19B 109.5
H19A C19 H19C 109.5
H19B C19 H19C 109.5
C15 C20 H20A 109.5
C15 C20 H20B 109.5
C15 C20 H20C 109.5
H20A C20 H20B 109.5
H20A C20 H20C 109.5
H20B C20 H20C 109.5
C22 C21 C26 118.5(4)
O1 C21 C22 120.8(4)
O1 C21 C26 120.7(4)
C21 C22 C27 123.1(4)
C23 C22 C21 119.3(4)
C23 C22 C27 117.5(4)
C22 C23 H23 118.4
C24 C23 C22 123.1(4)
C24 C23 H23 118.4
C23 C24 C25 116.5(4)
C23 C24 C28 123.0(5)
C25 C24 C28 120.5(5)
C24 C25 H25 118.7
C26 C25 C24 122.6(5)
C26 C25 H25 118.7
C21 C26 C29 122.9(4)
C25 C26 C21 120.0(5)
C25 C26 C29 117.0(4)
C22 C27 H27A 109.4
C22 C27 H27B 109.4
C22 C27 H27C 109.5
H27A C27 H27B 109.5
H27A C27 H27C 109.5
H27B C27 H27C 109.5
C24 C28 H28A 109.5
C24 C28 H28B 109.5
C24 C28 H28C 109.5
H28A C28 H28B 109.5
H28A C28 H28C 109.4
H28B C28 H28C 109.4
C26 C29 H29A 109.5
C26 C29 H29B 109.5
C26 C29 H29C 109.5
H29A C29 H29B 109.5
H29A C29 H29C 109.5
H29B C29 H29C 109.5
C31 C30 H30 117.0
N1 C30 H30 117.0
N1 C30 C31 126.0(4)
C30 C31 H31 119.9
C30 C31 C32 120.1(4)
C32 C31 H31 119.9
C31 C32 C33 114.6(4)
N2 C32 C31 122.1(4)
N2 C32 C33 123.3(4)
C32 C33 H33 119.6
C34 C33 C32 120.9(4)
C34 C33 H33 119.6
C33 C34 H34 117.6
C33 C34 N1 124.7(4)
N1 C34 H34 117.6
H35A C35 H35B 109.5
H35A C35 H35C 109.5
H35B C35 H35C 109.5
N2 C35 H35A 109.5
N2 C35 H35B 109.5
N2 C35 H35C 109.5
H36A C36 H36B 109.5
H36A C36 H36C 109.5
H36B C36 H36C 109.4
N2 C36 H36A 109.5
N2 C36 H36B 109.5
N2 C36 H36C 109.5
C30 N1 C34 113.6(3)
C30 N1 Zr1 113.7(3)
C34 N1 Zr1 132.7(3)
C32 N2 C35 120.8(4)
C32 N2 C36 122.6(4)
C35 N2 C36 116.0(4)
C21 O1 Zr1 164.9(3)
C1 Zr1 C11 120.18(13)
C1 Zr1 C12 123.38(13)
C2 Zr1 C1 32.26(12)
C2 Zr1 C3 32.14(14)
C2 Zr1 C11 88.53(12)
C2 Zr1 C12 100.09(12)
C2 Zr1 C14 140.46(13)
C3 Zr1 C1 53.03(13)
C3 Zr1 C11 81.78(13)
C3 Zr1 C12 107.18(13)
C4 Zr1 C1 53.25(13)
C4 Zr1 C2 53.50(14)
C4 Zr1 C3 32.13(13)
C4 Zr1 C11 107.74(13)
C4 Zr1 C12 137.37(13)
C4 Zr1 C13 153.91(14)
C4 Zr1 C14 123.99(14)
C5 Zr1 C1 31.94(13)
C5 Zr1 C2 53.36(12)
C5 Zr1 C3 53.14(13)
C5 Zr1 C4 32.34(13)
C5 Zr1 C11 134.90(13)
C5 Zr1 C12 153.26(13)
C5 Zr1 C13 172.14(13)
C5 Zr1 C14 149.55(14)
C11 Zr1 C12 31.53(12)
C13 Zr1 C1 148.36(14)
C13 Zr1 C2 132.03(12)
C13 Zr1 C3 134.70(13)
C13 Zr1 C11 52.92(13)
C13 Zr1 C12 32.12(12)
C13 Zr1 C14 32.06(12)
C14 Zr1 C1 172.67(14)
C14 Zr1 C3 120.54(14)
C14 Zr1 C11 52.97(13)
C14 Zr1 C12 52.88(13)
C15 Zr1 C1 140.34(13)
C15 Zr1 C2 109.50(13)
C15 Zr1 C3 88.46(13)
C15 Zr1 C4 100.31(13)
C15 Zr1 C5 132.55(13)
C15 Zr1 C11 32.23(12)
C15 Zr1 C12 53.23(13)
C15 Zr1 C13 53.75(13)
C15 Zr1 C14 32.58(13)
N1 Zr1 C1 75.60(12)
N1 Zr1 C2 89.55(14)
N1 Zr1 C3 121.63(12)
N1 Zr1 C4 127.80(12)
N1 Zr1 C5 97.43(12)
N1 Zr1 C11 106.32(12)
N1 Zr1 C12 77.16(12)
N1 Zr1 C13 77.74(13)
N1 Zr1 C14 108.05(13)
N1 Zr1 C15 128.64(12)
O1 Zr1 C1 105.66(12)
O1 Zr1 C2 133.88(11)
O1 Zr1 C3 120.95(12)
O1 Zr1 C4 89.13(12)
O1 Zr1 C5 80.54(12)
O1 Zr1 C11 132.50(12)
O1 Zr1 C12 125.81(12)
O1 Zr1 C13 93.69(12)
O1 Zr1 C14 80.53(12)
O1 Zr1 C15 102.37(12)
O1 Zr1 N1 95.89(11)
C37 B102 C43 100.6(3)
C37 B102 C49 113.8(3)
C49 B102 C43 113.6(3)
C55 B102 C37 114.3(3)
C55 B102 C43 114.3(3)
C55 B102 C49 100.9(3)
C38 C37 B102 119.2(4)
C38 C37 C42 112.7(4)
C42 C37 B102 127.4(4)
C39 C38 C37 125.0(4)
F1 C38 C37 119.1(4)
F1 C38 C39 115.8(4)
C40 C39 C38 119.4(4)
F2 C39 C38 120.5(4)
F2 C39 C40 120.2(4)
C39 C40 C41 119.0(4)
F3 C40 C39 120.3(4)
F3 C40 C41 120.7(4)
C40 C41 C42 119.6(4)
F4 C41 C40 119.9(4)
F4 C41 C42 120.4(4)
C41 C42 C37 124.3(4)
F5 C42 C37 120.8(4)
F5 C42 C41 114.9(4)
C44 C43 B102 127.3(3)
C44 C43 C48 112.9(4)
C48 C43 B102 119.2(3)
C45 C44 C43 124.2(4)
F6 C44 C43 120.9(4)
F6 C44 C45 114.9(4)
C46 C45 C44 119.9(4)
F7 C45 C44 120.8(4)
F7 C45 C46 119.3(4)
C45 C46 C47 119.0(4)
F8 C46 C45 121.1(4)
F8 C46 C47 119.8(4)
C46 C47 C48 119.1(4)
F9 C47 C46 119.4(4)
F9 C47 C48 121.5(4)
C47 C48 C43 124.8(4)
F10 C48 C43 119.0(4)
F10 C48 C47 116.1(3)
C50 C49 B102 119.2(3)
C54 C49 B102 127.4(4)
C54 C49 C50 113.0(4)
C51 C50 C49 125.0(4)
F11 C50 C49 119.4(4)
F11 C50 C51 115.6(4)
C52 C51 C50 119.0(4)
F12 C51 C50 120.7(4)
F12 C51 C52 120.3(4)
C53 C52 C51 118.6(4)
F13 C52 C51 121.0(4)
F13 C52 C53 120.4(4)
C52 C53 C54 120.4(4)
F14 C53 C52 119.7(4)
F14 C53 C54 119.9(4)
C53 C54 C49 123.9(4)
F2AA C54 C49 120.4(3)
F2AA C54 C53 115.6(3)
C56 C55 B102 126.4(3)
C56 C55 C60 113.4(4)
C60 C55 B102 119.9(3)
C57 C56 C55 124.0(4)
F15 C56 C55 120.8(4)
F15 C56 C57 115.2(4)
C58 C57 C56 119.4(4)
F16 C57 C56 121.4(4)
F16 C57 C58 119.2(4)
C59 C58 C57 119.6(4)
F17 C58 C57 120.0(4)
F17 C58 C59 120.4(4)
C58 C59 C60 118.9(4)
F18 C59 C58 120.2(4)
F18 C59 C60 120.9(4)
C59 C60 C55 124.7(4)
F19 C60 C55 119.3(3)
F19 C60 C59 116.0(3)

loop_
_geom_bond_atom_site_label_1
_geom_bond_atom_site_label_2
_geom_bond_distance
C1 C2 1.427(5)
C1 C5 1.409(6)
C1 C6 1.495(6)
C1 Zr1 2.577(4)
C2 C3 1.421(6)
C2 C7 1.505(5)
C2 Zr1 2.560(3)
C3 C4 1.418(6)
C3 C8 1.505(6)
C3 Zr1 2.575(4)
C4 C5 1.418(6)
C4 C9 1.513(6)
C4 Zr1 2.550(4)
C5 C10 1.509(6)
C5 Zr1 2.542(4)
C6 H6A 0.9800
C6 H6B 0.9800
C6 H6C 0.9800
C7 H7A 0.9801
C7 H7B 0.9800
C7 H7C 0.9801
C8 H8A 0.9800
C8 H8B 0.9801
C8 H8C 0.9802
C9 H9A 0.9799
C9 H9B 0.9802
C9 H9C 0.9799
C10 H10A 0.9800
C10 H10B 0.9801
C10 H10C 0.9800
C11 C12 1.406(5)
C11 C15 1.422(6)
C11 C16 1.505(6)
C11 Zr1 2.584(4)
C12 C13 1.424(6)
C12 C17 1.502(6)
C12 Zr1 2.590(4)
C13 C14 1.414(5)
C13 C18 1.495(6)
C13 Zr1 2.558(4)
C14 C15 1.430(6)
C14 C19 1.507(6)
C14 Zr1 2.562(4)
C15 C20 1.500(6)
C15 Zr1 2.537(4)
C16 H16A 0.9802
C16 H16B 0.9799
C16 H16C 0.9799
C17 H17A 0.9799
C17 H17B 0.9801
C17 H17C 0.9800
C18 H18A 0.9800
C18 H18B 0.9800
C18 H18C 0.9800
C19 H19A 0.9800
C19 H19B 0.9800
C19 H19C 0.9800
C20 H20A 0.9799
C20 H20B 0.9801
C20 H20C 0.9801
C21 C22 1.401(6)
C21 C26 1.417(6)
C21 O1 1.370(5)
C22 C23 1.397(6)
C22 C27 1.505(6)
C23 H23 0.9500
C23 C24 1.382(7)
C24 C25 1.404(7)
C24 C28 1.505(6)
C25 H25 0.9500
C25 C26 1.372(6)
C26 C29 1.518(8)
C27 H27A 0.9798
C27 H27B 0.9796
C27 H27C 0.9800
C28 H28A 0.9800
C28 H28B 0.9794
C28 H28C 0.9807
C29 H29A 0.9800
C29 H29B 0.9800
C29 H29C 0.9800
C30 H30 0.9500
C30 C31 1.361(6)
C30 N1 1.351(5)
C31 H31 0.9500
C31 C32 1.400(6)
C32 C33 1.420(6)
C32 N2 1.351(5)
C33 H33 0.9500
C33 C34 1.353(6)
C34 H34 0.9500
C34 N1 1.363(5)
C35 H35A 0.9800
C35 H35B 0.9798
C35 H35C 0.9799
C35 N2 1.458(6)
C36 H36A 0.9798
C36 H36B 0.9802
C36 H36C 0.9801
C36 N2 1.459(6)
N1 Zr1 2.295(3)
O1 Zr1 2.003(3)
B102 C37 1.647(6)
B102 C43 1.656(6)
B102 C49 1.655(6)
B102 C55 1.646(6)
C37 C38 1.389(5)
C37 C42 1.391(6)
C38 C39 1.376(6)
C38 F1 1.366(5)
C39 C40 1.368(6)
C39 F2 1.351(5)
C40 C41 1.374(6)
C40 F3 1.346(5)
C41 C42 1.380(6)
C41 F4 1.348(5)
C42 F5 1.354(5)
C43 C44 1.389(5)
C43 C48 1.393(6)
C44 C45 1.379(6)
C44 F6 1.357(5)
C45 C46 1.370(6)
C45 F7 1.352(5)
C46 C47 1.375(6)
C46 F8 1.347(5)
C47 C48 1.378(6)
C47 F9 1.342(5)
C48 F10 1.354(4)
C49 C50 1.393(6)
C49 C54 1.389(5)
C50 C51 1.382(6)
C50 F11 1.352(5)
C51 C52 1.378(6)
C51 F12 1.343(5)
C52 C53 1.376(6)
C52 F13 1.339(5)
C53 C54 1.378(6)
C53 F14 1.346(5)
C54 F2AA 1.355(5)
C55 C56 1.391(6)
C55 C60 1.392(5)
C56 C57 1.383(6)
C56 F15 1.350(4)
C57 C58 1.378(6)
C57 F16 1.345(5)
C58 C59 1.372(6)
C58 F17 1.352(5)
C59 C60 1.380(6)
C59 F18 1.346(4)
C60 F19 1.357(4)

loop_
_geom_torsion_atom_site_label_1
_geom_torsion_atom_site_label_2
_geom_torsion_atom_site_label_3
_geom_torsion_atom_site_label_4
_geom_torsion
C1 C2 C3 C4 2.5(4)
C1 C2 C3 C8 -160.1(4)
C1 C2 C3 Zr1 67.7(3)
C2 C1 C5 C4 1.9(5)
C2 C1 C5 C10 174.3(4)
C2 C1 C5 Zr1 -65.3(3)
C2 C3 C4 C5 -1.4(4)
C2 C3 C4 C9 -168.7(4)
C2 C3 C4 Zr1 65.5(3)
C3 C4 C5 C1 -0.3(5)
C3 C4 C5 C10 -172.7(4)
C3 C4 C5 Zr1 67.7(3)
C5 C1 C2 C3 -2.7(4)
C5 C1 C2 C7 -171.2(4)
C5 C1 C2 Zr1 65.0(3)
C6 C1 C2 C3 168.4(4)
C6 C1 C2 C7 0.0(7)
C6 C1 C2 Zr1 -123.9(4)
C6 C1 C5 C4 -169.5(4)
C6 C1 C5 C10 2.9(7)
C6 C1 C5 Zr1 123.3(4)
C7 C2 C3 C4 171.1(4)
C7 C2 C3 C8 8.5(6)
C7 C2 C3 Zr1 -123.7(4)
C8 C3 C4 C5 161.9(4)
C8 C3 C4 C9 -5.5(6)
C8 C3 C4 Zr1 -131.3(4)
C9 C4 C5 C1 166.9(4)
C9 C4 C5 C10 -5.4(7)
C9 C4 C5 Zr1 -125.0(4)
C11 C12 C13 C14 -1.4(5)
C11 C12 C13 C18 -172.1(4)
C11 C12 C13 Zr1 66.1(3)
C12 C11 C15 C14 2.6(5)
C12 C11 C15 C20 169.8(4)
C12 C11 C15 Zr1 -66.0(3)
C12 C13 C14 C15 3.0(5)
C12 C13 C14 C19 -170.3(4)
C12 C13 C14 Zr1 68.2(3)
C13 C14 C15 C11 -3.5(5)
C13 C14 C15 C20 -170.4(4)
C13 C14 C15 Zr1 65.9(3)
C15 C11 C12 C13 -0.8(5)
C15 C11 C12 C17 -169.1(4)
C15 C11 C12 Zr1 64.4(3)
C16 C11 C12 C13 162.4(4)
C16 C11 C12 C17 -5.9(6)
C16 C11 C12 Zr1 -132.4(4)
C16 C11 C15 C14 -160.2(4)
C16 C11 C15 C20 6.9(6)
C16 C11 C15 Zr1 131.1(4)
C17 C12 C13 C14 166.8(4)
C17 C12 C13 C18 -3.9(7)
C17 C12 C13 Zr1 -125.7(4)
C18 C13 C14 C15 173.7(4)
C18 C13 C14 C19 0.4(8)
C18 C13 C14 Zr1 -121.1(5)
C19 C14 C15 C11 169.4(4)
C19 C14 C15 C20 2.5(7)
C19 C14 C15 Zr1 -121.2(4)
C21 C22 C23 C24 -0.1(7)
C22 C21 C26 C25 -2.3(6)
C22 C21 C26 C29 -180.0(4)
C22 C21 O1 Zr1 -30.8(12)
C22 C23 C24 C25 0.1(7)
C22 C23 C24 C28 179.3(4)
C23 C24 C25 C26 -1.3(7)
C24 C25 C26 C21 2.4(7)
C24 C25 C26 C29 -179.7(4)
C26 C21 C22 C23 1.1(6)
C26 C21 C22 C27 178.2(4)
C26 C21 O1 Zr1 148.7(8)
C27 C22 C23 C24 -177.3(4)
C28 C24 C25 C26 179.5(4)
C30 C31 C32 C33 -3.3(6)
C30 C31 C32 N2 177.1(4)
C31 C30 N1 C34 -1.0(6)
C31 C30 N1 Zr1 177.0(4)
C31 C32 C33 C34 1.7(6)
C31 C32 N2 C35 4.8(6)
C31 C32 N2 C36 -165.6(4)
C32 C33 C34 N1 0.3(6)
C33 C32 N2 C35 -174.9(4)
C33 C32 N2 C36 14.8(6)
C33 C34 N1 C30 -0.7(6)
C33 C34 N1 Zr1 -178.2(3)
N1 C30 C31 C32 3.2(7)
N2 C32 C33 C34 -178.6(4)
O1 C21 C22 C23 -179.4(4)
O1 C21 C22 C27 -2.3(6)
O1 C21 C26 C25 178.2(4)
O1 C21 C26 C29 0.6(6)
Zr1 C1 C2 C3 -67.7(3)
Zr1 C1 C2 C7 123.8(4)
Zr1 C1 C5 C4 67.2(3)
Zr1 C1 C5 C10 -120.3(4)
Zr1 C2 C3 C4 -65.2(3)
Zr1 C2 C3 C8 132.2(4)
Zr1 C3 C4 C5 -66.8(3)
Zr1 C3 C4 C9 125.9(4)
Zr1 C4 C5 C1 -68.1(3)
Zr1 C4 C5 C10 119.6(4)
Zr1 C11 C12 C13 -65.3(3)
Zr1 C11 C12 C17 126.4(4)
Zr1 C11 C15 C14 68.6(3)
Zr1 C11 C15 C20 -124.2(4)
Zr1 C12 C13 C14 -67.5(3)
Zr1 C12 C13 C18 121.8(4)
Zr1 C13 C14 C15 -65.2(3)
Zr1 C13 C14 C19 121.5(4)
Zr1 C14 C15 C11 -69.4(3)
Zr1 C14 C15 C20 123.7(4)
B102 C37 C38 C39 -171.8(4)
B102 C37 C38 F1 6.8(6)
B102 C37 C42 C41 171.0(4)
B102 C37 C42 F5 -9.5(6)
B102 C43 C44 C45 172.2(4)
B102 C43 C44 F6 -6.8(6)
B102 C43 C48 C47 -172.7(4)
B102 C43 C48 F10 5.7(5)
B102 C49 C50 C51 175.9(4)
B102 C49 C50 F11 -4.3(6)
B102 C49 C54 C53 -174.3(4)
B102 C49 C54 F2AA 5.7(6)
B102 C55 C56 C57 -173.7(4)
B102 C55 C56 F15 4.6(6)
B102 C55 C60 C59 175.2(4)
B102 C55 C60 F19 -3.8(5)
C37 B102 C43 C44 -105.2(4)
C37 B102 C43 C48 65.4(4)
C37 B102 C49 C50 54.2(5)
C37 B102 C49 C54 -133.1(4)
C37 B102 C55 C56 -19.5(6)
C37 B102 C55 C60 167.3(3)
C37 C38 C39 C40 0.8(7)
C37 C38 C39 F2 -179.5(4)
C38 C37 C42 C41 0.7(6)
C38 C37 C42 F5 -179.8(4)
C38 C39 C40 C41 -1.1(7)
C38 C39 C40 F3 179.0(4)
C39 C40 C41 C42 1.1(7)
C39 C40 C41 F4 -178.4(4)
C40 C41 C42 C37 -1.0(7)
C40 C41 C42 F5 179.4(4)
C42 C37 C38 C39 -0.6(6)
C42 C37 C38 F1 178.0(4)
C43 B102 C37 C38 67.6(4)
C43 B102 C37 C42 -102.1(4)
C43 B102 C49 C50 168.5(4)
C43 B102 C49 C54 -18.8(6)
C43 B102 C55 C56 -134.6(4)
C43 B102 C55 C60 52.2(5)
C43 C44 C45 C46 -0.7(7)
C43 C44 C45 F7 179.5(4)
C44 C43 C48 C47 -0.8(6)
C44 C43 C48 F10 177.6(3)
C44 C45 C46 C47 -0.1(6)
C44 C45 C46 F8 -179.6(4)
C45 C46 C47 C48 0.4(6)
C45 C46 C47 F9 -178.4(4)
C46 C47 C48 C43 0.1(7)
C46 C47 C48 F10 -178.4(4)
C48 C43 C44 C45 1.1(6)
C48 C43 C44 F6 -177.9(4)
C49 B102 C37 C38 -170.6(4)
C49 B102 C37 C42 19.7(6)
C49 B102 C43 C44 132.8(4)
C49 B102 C43 C48 -56.6(5)
C49 B102 C55 C56 103.1(4)
C49 B102 C55 C60 -70.1(4)
C49 C50 C51 C52 -2.0(7)
C49 C50 C51 F12 178.4(4)
C50 C49 C54 C53 -1.2(6)
C50 C49 C54 F2AA 178.8(4)
C50 C51 C52 C53 0.8(6)
C50 C51 C52 F13 179.7(4)
C51 C52 C53 C54 0.1(6)
C51 C52 C53 F14 179.6(4)
C52 C53 C54 C49 0.2(6)
C52 C53 C54 F2AA -179.9(4)
C54 C49 C50 C51 2.2(6)
C54 C49 C50 F11 -178.0(4)
C55 B102 C37 C38 -55.4(5)
C55 B102 C37 C42 134.9(4)
C55 B102 C43 C44 17.8(6)
C55 B102 C43 C48 -171.6(3)
C55 B102 C49 C50 -68.7(4)
C55 B102 C49 C54 104.0(4)
C55 C56 C57 C58 -1.0(6)
C55 C56 C57 F16 178.9(4)
C56 C55 C60 C59 1.2(6)
C56 C55 C60 F19 -177.8(3)
C56 C57 C58 C59 1.0(6)
C56 C57 C58 F17 -179.3(4)
C57 C58 C59 C60 0.0(6)
C57 C58 C59 F18 -180.0(4)
C58 C59 C60 C55 -1.2(6)
C58 C59 C60 F19 177.9(3)
C60 C55 C56 C57 -0.1(6)
C60 C55 C56 F15 178.1(3)
F1 C38 C39 C40 -177.8(4)
F1 C38 C39 F2 1.8(6)
F2 C39 C40 C41 179.3(4)
F2 C39 C40 F3 -0.6(7)
F3 C40 C41 C42 -179.0(4)
F3 C40 C41 F4 1.5(6)
F4 C41 C42 C37 178.6(4)
F4 C41 C42 F5 -1.1(6)
F6 C44 C45 C46 178.3(4)
F6 C44 C45 F7 -1.5(6)
F7 C45 C46 C47 179.7(4)
F7 C45 C46 F8 0.2(6)
F8 C46 C47 C48 180.0(4)
F8 C46 C47 F9 1.1(6)
F9 C47 C48 C43 178.9(4)
F9 C47 C48 F10 0.4(6)
F11 C50 C51 C52 178.1(4)
F11 C50 C51 F12 -1.5(6)
F12 C51 C52 C53 -179.7(4)
F12 C51 C52 F13 -0.7(6)
F13 C52 C53 C54 -178.9(4)
F13 C52 C53 F14 0.7(6)
F14 C53 C54 C49 -179.4(4)
F14 C53 C54 F2AA 0.6(6)
F15 C56 C57 C58 -179.3(4)
F15 C56 C57 F16 0.6(6)
F16 C57 C58 C59 -178.9(4)
F16 C57 C58 F17 0.8(6)
F17 C58 C59 C60 -179.7(4)
F17 C58 C59 F18 0.4(6)
F18 C59 C60 C55 178.8(4)
F18 C59 C60 F19 -2.2(6)
